data_4514806
loop_
_publ_author_name
'Yang, Shiping'
'Cheng, Rui'
'Zhang, Min'
'Bin, Zhengyang'
'You, Jingsong'

_publ_section_title
;
 Rh/Ag-Mediated Peri-Selective Heteroarylation/Single Electron Transfer
 Annulation Cascade of 1-(Methylthio)naphthalenes and Analogues: Road Less
 Traveled to Benzo[de]thioacenes
;
_journal_issue 7
_journal_name_full 'ACS Catalysis'
_journal_page_first 6188
_journal_paper_doi 10.1021/acscatal.9b01426
_journal_volume 9
_journal_year 2019
_chemical_formula_moiety 'C19 H14 O S2'
_chemical_formula_sum 'C19 H14 O S2'
_chemical_formula_weight 322.42
_space_group_crystal_system monoclinic
_space_group_IT_number 15
_space_group_name_Hall '-C 2yc'
_space_group_name_H-M_alt 'C 1 2/c 1'
_symmetry_space_group_name_Hall '-C 2yc'
_symmetry_space_group_name_H-M 'C 1 2/c 1'
_atom_sites_solution_hydrogens geom
_atom_sites_solution_primary direct
_audit_creation_date 2019-01-07
_audit_creation_method
;
Olex2 1.2
(compiled 2016.02.19 svn.r3266 for OlexSys, GUI svn.r5155)
;
_cell_angle_alpha 90
_cell_angle_beta 104.977(3)
_cell_angle_gamma 90
_cell_formula_units_Z 8
_cell_length_a 16.6530(4)
_cell_length_b 5.92231(13)
_cell_length_c 33.4022(9)
_cell_measurement_reflns_used 7954
_cell_measurement_temperature 291.3(8)
_cell_measurement_theta_max 72.4660
_cell_measurement_theta_min 5.4670
_cell_volume 3182.36(14)
_computing_cell_refinement
;
CrysAlisPro, Agilent Technologies,
Version 1.171.37.35 (release 13-08-2014 CrysAlis171 .NET)
(compiled Aug 13 2014,18:06:01)
;
_computing_data_collection
;
CrysAlisPro, Agilent Technologies,
Version 1.171.37.35 (release 13-08-2014 CrysAlis171 .NET)
(compiled Aug 13 2014,18:06:01)
;
_computing_data_reduction
;
CrysAlisPro, Agilent Technologies,
Version 1.171.37.35 (release 13-08-2014 CrysAlis171 .NET)
(compiled Aug 13 2014,18:06:01)
;
_computing_molecular_graphics 'Olex2 (Dolomanov et al., 2009)'
_computing_publication_material 'Olex2 (Dolomanov et al., 2009)'
_computing_structure_refinement 'ShelXL (Sheldrick, 2015)'
_computing_structure_solution 'ShelXT (Sheldrick, 2015)'
_diffrn_ambient_environment air
_diffrn_ambient_temperature 291.3(8)
_diffrn_detector 'CCD plate'
_diffrn_detector_area_resol_mean 15.9595
_diffrn_detector_type EosS2
_diffrn_measured_fraction_theta_full 1.000
_diffrn_measured_fraction_theta_max 0.990
_diffrn_measurement_details
;
#__ type_ start__ end____ width___ exp.time_
  1 omega  -31.00   53.00   1.0000    7.1200
omega____ theta____ kappa____ phi______ frames
    -       35.9171  -57.0000   30.0000 84

#__ type_ start__ end____ width___ exp.time_
  2 omega   23.00   89.00   1.0000    7.1200
omega____ theta____ kappa____ phi______ frames
    -       35.9171 -125.0000  150.0000 66

#__ type_ start__ end____ width___ exp.time_
  3 omega   -1.00   25.00   1.0000    7.1200
omega____ theta____ kappa____ phi______ frames
    -       35.9171   95.0000 -100.0275 26

#__ type_ start__ end____ width___ exp.time_
  4 omega    1.00   75.00   1.0000    7.1200
omega____ theta____ kappa____ phi______ frames
    -       35.9171  -99.0000  -90.0000 74

#__ type_ start__ end____ width___ exp.time_
  5 omega   23.00   89.00   1.0000    7.1200
omega____ theta____ kappa____ phi______ frames
    -       35.9171 -125.0000   30.0000 66

#__ type_ start__ end____ width___ exp.time_
  6 omega  -31.00   53.00   1.0000    7.1200
omega____ theta____ kappa____ phi______ frames
    -       35.9171  -57.0000  150.0000 84

#__ type_ start__ end____ width___ exp.time_
  7 omega    9.00  103.00   1.0000    7.1200
omega____ theta____ kappa____ phi______ frames
    -       35.9171   77.0000 -180.0000 94

#__ type_ start__ end____ width___ exp.time_
  8 omega    1.00   75.00   1.0000    7.1200
omega____ theta____ kappa____ phi______ frames
    -       35.9171  -99.0000  -30.0000 74

#__ type_ start__ end____ width___ exp.time_
  9 omega   17.00  105.00   1.0000    7.1200
omega____ theta____ kappa____ phi______ frames
    -       35.9171   38.0000 -180.0000 88

#__ type_ start__ end____ width___ exp.time_
 10 omega   17.00  105.00   1.0000    7.1200
omega____ theta____ kappa____ phi______ frames
    -       35.9171   38.0000   30.0000 88

#__ type_ start__ end____ width___ exp.time_
 11 omega  -35.00   65.00   1.0000    7.1200
omega____ theta____ kappa____ phi______ frames
    -       35.9171  -19.0000 -150.0000 100

#__ type_ start__ end____ width___ exp.time_
 12 omega   38.00  116.00   1.0000   28.4750
omega____ theta____ kappa____ phi______ frames
    -      108.0000 -111.0000  -90.0000 78

#__ type_ start__ end____ width___ exp.time_
 13 omega   38.00   91.00   1.0000   28.4750
omega____ theta____ kappa____ phi______ frames
    -      108.0000  -30.0000  -30.0000 53

#__ type_ start__ end____ width___ exp.time_
 14 omega   39.00  109.00   1.0000   28.4750
omega____ theta____ kappa____ phi______ frames
    -      108.0000  -94.0000 -150.0000 70

#__ type_ start__ end____ width___ exp.time_
 15 omega   87.00  178.00   1.0000   28.4750
omega____ theta____ kappa____ phi______ frames
    -      108.0000   30.0000  150.0000 91

#__ type_ start__ end____ width___ exp.time_
 16 omega  100.00  178.00   1.0000   28.4750
omega____ theta____ kappa____ phi______ frames
    -      108.0000  111.0000  150.0000 78

#__ type_ start__ end____ width___ exp.time_
 17 omega   40.00   98.00   1.0000   28.4750
omega____ theta____ kappa____ phi______ frames
    -      108.0000  -45.0000 -180.0000 58

#__ type_ start__ end____ width___ exp.time_
 18 omega   38.00   91.00   1.0000   28.4750
omega____ theta____ kappa____ phi______ frames
    -      108.0000  -30.0000 -120.0000 53

#__ type_ start__ end____ width___ exp.time_
 19 omega   39.00  109.00   1.0000   28.4750
omega____ theta____ kappa____ phi______ frames
    -      108.0000  -94.0000  -90.0000 70

#__ type_ start__ end____ width___ exp.time_
 20 omega   39.00  109.00   1.0000   28.4750
omega____ theta____ kappa____ phi______ frames
    -      108.0000  -94.0000  -30.0000 70

#__ type_ start__ end____ width___ exp.time_
 21 omega   38.00   91.00   1.0000   28.4750
omega____ theta____ kappa____ phi______ frames
    -      108.0000  -30.0000   90.0000 53

#__ type_ start__ end____ width___ exp.time_
 22 omega   38.00   91.00   1.0000   28.4750
omega____ theta____ kappa____ phi______ frames
    -      108.0000  -30.0000  120.0000 53

#__ type_ start__ end____ width___ exp.time_
 23 omega   38.00   91.00   1.0000   28.4750
omega____ theta____ kappa____ phi______ frames
    -      108.0000  -30.0000 -150.0000 53

#__ type_ start__ end____ width___ exp.time_
 24 omega   91.00  176.00   1.0000   28.4750
omega____ theta____ kappa____ phi______ frames
    -      108.0000   45.0000  -90.0000 85

#__ type_ start__ end____ width___ exp.time_
 25 omega   39.00  109.00   1.0000   28.4750
omega____ theta____ kappa____ phi______ frames
    -      108.0000  -94.0000   60.0000 70

#__ type_ start__ end____ width___ exp.time_
 26 omega   40.00   98.00   1.0000   28.4750
omega____ theta____ kappa____ phi______ frames
    -      108.0000  -45.0000   30.0000 58

#__ type_ start__ end____ width___ exp.time_
 27 omega   40.00   98.00   1.0000   28.4750
omega____ theta____ kappa____ phi______ frames
    -      108.0000  -45.0000  -60.0000 58

#__ type_ start__ end____ width___ exp.time_
 28 omega   38.00  116.00   1.0000   28.4750
omega____ theta____ kappa____ phi______ frames
    -      108.0000 -111.0000 -180.0000 78

#__ type_ start__ end____ width___ exp.time_
 29 omega   87.00  178.00   1.0000   28.4750
omega____ theta____ kappa____ phi______ frames
    -      108.0000   30.0000 -120.0000 91

#__ type_ start__ end____ width___ exp.time_
 30 omega    0.00   26.00   1.0000    7.1200
omega____ theta____ kappa____ phi______ frames
    -       35.9171   94.0000   16.6958 26

#__ type_ start__ end____ width___ exp.time_
 31 omega   19.00  103.00   1.0000    7.1200
omega____ theta____ kappa____ phi______ frames
    -       35.9171   57.0000   90.0000 84

#__ type_ start__ end____ width___ exp.time_
 32 omega    7.00  107.00   1.0000    7.1200
omega____ theta____ kappa____ phi______ frames
    -       35.9171   19.0000  -30.0000 100

#__ type_ start__ end____ width___ exp.time_
 33 omega    9.00  103.00   1.0000    7.1200
omega____ theta____ kappa____ phi______ frames
    -       35.9171   77.0000  120.0000 94

#__ type_ start__ end____ width___ exp.time_
 34 omega   19.00  103.00   1.0000    7.1200
omega____ theta____ kappa____ phi______ frames
    -       35.9171   57.0000  -60.0000 84
;
_diffrn_measurement_device 'four-circle diffractometer'
_diffrn_measurement_device_type 'New Gemini, Dual, Cu at zero, EosS2'
_diffrn_measurement_method '\w scans'
_diffrn_orient_matrix_UB_11 0.0123382000
_diffrn_orient_matrix_UB_12 -0.0061608000
_diffrn_orient_matrix_UB_13 0.0473203000
_diffrn_orient_matrix_UB_21 0.0519808000
_diffrn_orient_matrix_UB_22 -0.2171964000
_diffrn_orient_matrix_UB_23 0.0025308000
_diffrn_orient_matrix_UB_31 0.0794677000
_diffrn_orient_matrix_UB_32 0.1429949000
_diffrn_orient_matrix_UB_33 0.0058685000
_diffrn_radiation_monochromator graphite
_diffrn_radiation_probe x-ray
_diffrn_radiation_type CuK\a
_diffrn_radiation_wavelength 1.54184
_diffrn_reflns_av_R_equivalents 0.0449
_diffrn_reflns_av_unetI/netI 0.0200
_diffrn_reflns_Laue_measured_fraction_full 1.000
_diffrn_reflns_Laue_measured_fraction_max 0.990
_diffrn_reflns_limit_h_max 20
_diffrn_reflns_limit_h_min -18
_diffrn_reflns_limit_k_max 7
_diffrn_reflns_limit_k_min -7
_diffrn_reflns_limit_l_max 40
_diffrn_reflns_limit_l_min -40
_diffrn_reflns_number 15667
_diffrn_reflns_point_group_measured_fraction_full 1.000
_diffrn_reflns_point_group_measured_fraction_max 0.990
_diffrn_reflns_theta_full 67.684
_diffrn_reflns_theta_max 72.456
_diffrn_reflns_theta_min 5.475
_diffrn_source 'Enhance (Cu) X-ray Source'
_exptl_absorpt_coefficient_mu 3.007
_exptl_absorpt_correction_T_max 1.00000
_exptl_absorpt_correction_T_min 0.35743
_exptl_absorpt_correction_type multi-scan
_exptl_absorpt_process_details
;
CrysAlisPro, Agilent Technologies,
Version 1.171.37.35 (release 13-08-2014 CrysAlis171 .NET)
(compiled Aug 13 2014,18:06:01)
Empirical absorption correction using spherical harmonics,
 implemented in SCALE3 ABSPACK scaling algorithm.
;
_exptl_crystal_colour 'clear light colourless'
_exptl_crystal_colour_lustre clear
_exptl_crystal_colour_modifier light
_exptl_crystal_colour_primary colourless
_exptl_crystal_density_diffrn 1.346
_exptl_crystal_description plate
_exptl_crystal_F_000 1344
_exptl_crystal_size_max 0.7
_exptl_crystal_size_mid 0.6
_exptl_crystal_size_min 0.1
_refine_diff_density_max 0.596
_refine_diff_density_min -0.353
_refine_diff_density_rms 0.080
_refine_ls_extinction_method none
_refine_ls_goodness_of_fit_ref 1.140
_refine_ls_hydrogen_treatment constr
_refine_ls_matrix_type full
_refine_ls_number_parameters 200
_refine_ls_number_reflns 3117
_refine_ls_number_restraints 7
_refine_ls_restrained_S_all 1.141
_refine_ls_R_factor_all 0.0703
_refine_ls_R_factor_gt 0.0671
_refine_ls_shift/su_max 0.001
_refine_ls_shift/su_mean 0.000
_refine_ls_structure_factor_coef Fsqd
_refine_ls_weighting_details 'w=1/[\s^2^(Fo^2^)+(0.0915P)^2^+6.2278P] where P=(Fo^2^+2Fc^2^)/3'
_refine_ls_weighting_scheme calc
_refine_ls_wR_factor_gt 0.1765
_refine_ls_wR_factor_ref 0.1798
_reflns_Friedel_coverage 0.000
_reflns_number_gt 2910
_reflns_number_total 3117
_reflns_threshold_expression 'I > 2\s(I)'
_cod_data_source_file cs9b01426_si_003.cif
_cod_data_source_block ysp-dw186
_cod_database_code 4514806
_shelx_space_group_comment
;
The symmetry employed for this shelxl refinement is uniquely defined
by the following loop, which should always be used as a source of
symmetry information in preference to the above space-group names.
They are only intended as comments.
;
_reflns_odcompleteness_completeness 99.87
_reflns_odcompleteness_iscentric 1
_reflns_odcompleteness_theta 66.97
_olex2_refinement_description
;
1. Fixed Uiso
 At 1.2 times of:
  All C(H) groups
 At 1.5 times of:
  All C(H,H,H) groups
2. Rigid bond restraints
 C006, C007
 with sigma for 1-2 distances of 0.01 and sigma for 1-3 distances of 0.01
3. Uiso/Uaniso restraints and constraints
C006 \\sim C007: within 2A with sigma of 0.001 and sigma for terminal atoms of
0.002
4.a Aromatic/amide H refined with riding coordinates:
 C006(H006), C00C(H00C), C00E(H00E), C00F(H00F), C00G(H00G), C00H(H00H),
 C00I(H00I), C00J(H00J), C00K(H00K), C00L(H00L), C00M(H00M)
4.b Idealised Me refined as rotating group:
 C00D(H00A,H00B,H00D)
;
_shelx_shelxl_version_number 2014/7
_olex2_date_sample_data_collection 2019-01-04
_olex2_submission_special_instructions 'No special instructions were received'

loop_
_space_group_symop_operation_xyz
'x, y, z'
'-x, y, -z+1/2'
'x+1/2, y+1/2, z'
'-x+1/2, y+1/2, -z+1/2'
'-x, -y, -z'
'x, -y, z-1/2'
'-x+1/2, -y+1/2, -z'
'x+1/2, -y+1/2, z-1/2'

loop_
_atom_site_label
_atom_site_type_symbol
_atom_site_fract_x
_atom_site_fract_y
_atom_site_fract_z
_atom_site_U_iso_or_equiv
_atom_site_adp_type
_atom_site_occupancy
_atom_site_site_symmetry_order
_atom_site_calc_flag
_atom_site_refinement_flags_posn
_atom_site_refinement_flags_adp
S001 S 0.21556(4) 0.49466(12) 0.57768(2) 0.0405(2) Uani 1 1 d . .
S002 S 0.30378(6) 0.40663(15) 0.68096(2) 0.0532(3) Uani 1 1 d . .
O003 O 0.18166(15) 0.7057(4) 0.55572(8) 0.0581(6) Uani 1 1 d . .
C004 C 0.32203(18) 0.4735(5) 0.57422(9) 0.0386(6) Uani 1 1 d . .
C005 C 0.37850(17) 0.3038(5) 0.59509(8) 0.0397(6) Uani 1 1 d . .
C006 C 0.2341(2) 0.0299(5) 0.64766(9) 0.0450(6) Uani 1 1 d . U
H006 H 0.2230 -0.1019 0.6321 0.054 Uiso 1 1 calc R .
C007 C 0.2981(2) 0.1782(5) 0.64719(9) 0.0440(6) Uani 1 1 d . U
C008 C 0.36544(19) 0.1529(5) 0.62600(9) 0.0441(7) Uani 1 1 d . .
C009 C 0.1869(2) 0.1085(5) 0.67586(9) 0.0460(7) Uani 1 1 d . .
C00A C 0.2163(2) 0.3125(5) 0.69516(8) 0.0445(7) Uani 1 1 d . .
C00B C 0.45447(18) 0.2859(6) 0.58297(10) 0.0511(8) Uani 1 1 d . .
C00C C 0.3432(2) 0.6250(6) 0.54768(10) 0.0509(8) Uani 1 1 d . .
H00C H 0.3060 0.7379 0.5356 0.061 Uiso 1 1 calc R .
C00D C 0.1750(2) 0.2720(6) 0.54194(12) 0.0565(8) Uani 1 1 d . .
H00A H 0.1164 0.2568 0.5391 0.085 Uiso 1 1 calc GR .
H00B H 0.2025 0.1330 0.5521 0.085 Uiso 1 1 calc GR .
H00D H 0.1844 0.3069 0.5154 0.085 Uiso 1 1 calc GR .
C00E C 0.4738(2) 0.4423(7) 0.55512(12) 0.0608(10) Uani 1 1 d . .
H00E H 0.5240 0.4296 0.5479 0.073 Uiso 1 1 calc R .
C00F C 0.4218(3) -0.0198(7) 0.63999(12) 0.0636(10) Uani 1 1 d . .
H00F H 0.4117 -0.1222 0.6592 0.076 Uiso 1 1 calc R .
C00G C 0.1791(2) 0.4131(7) 0.72356(10) 0.0602(9) Uani 1 1 d . .
H00G H 0.1984 0.5498 0.7361 0.072 Uiso 1 1 calc R .
C00H C 0.4208(2) 0.6104(7) 0.53871(12) 0.0624(10) Uani 1 1 d . .
H00H H 0.4357 0.7167 0.5214 0.075 Uiso 1 1 calc R .
C00I C 0.1193(3) 0.0027(6) 0.68561(12) 0.0628(9) Uani 1 1 d . .
H00I H 0.0988 -0.1329 0.6730 0.075 Uiso 1 1 calc R .
C00J C 0.5099(2) 0.1074(8) 0.59919(13) 0.0677(11) Uani 1 1 d . .
H00J H 0.5591 0.0945 0.5911 0.081 Uiso 1 1 calc R .
C00K C 0.1129(3) 0.3037(9) 0.73247(12) 0.0744(12) Uani 1 1 d . .
H00K H 0.0873 0.3679 0.7514 0.089 Uiso 1 1 calc R .
C00L C 0.0837(3) 0.1010(9) 0.71403(13) 0.0744(12) Uani 1 1 d . .
H00L H 0.0392 0.0301 0.7209 0.089 Uiso 1 1 calc R .
C00M C 0.4931(3) -0.0443(8) 0.62601(14) 0.0755(12) Uani 1 1 d . .
H00M H 0.5290 -0.1647 0.6351 0.091 Uiso 1 1 calc R .

loop_
_atom_site_aniso_label
_atom_site_aniso_U_11
_atom_site_aniso_U_22
_atom_site_aniso_U_33
_atom_site_aniso_U_23
_atom_site_aniso_U_13
_atom_site_aniso_U_12
S001 0.0390(4) 0.0407(4) 0.0434(4) -0.0016(3) 0.0135(3) 0.0090(3)
S002 0.0663(5) 0.0481(5) 0.0451(4) -0.0082(3) 0.0141(4) -0.0029(4)
O003 0.0554(13) 0.0452(13) 0.0731(15) 0.0086(11) 0.0159(11) 0.0172(11)
C004 0.0385(14) 0.0398(15) 0.0376(13) -0.0073(11) 0.0097(11) -0.0006(11)
C005 0.0366(14) 0.0431(15) 0.0381(13) -0.0090(12) 0.0074(11) 0.0037(12)
C006 0.0559(13) 0.0425(12) 0.0363(11) 0.0021(9) 0.0116(10) 0.0134(10)
C007 0.0551(13) 0.0407(12) 0.0354(11) 0.0020(9) 0.0103(10) 0.0118(10)
C008 0.0486(16) 0.0414(15) 0.0409(14) -0.0036(12) 0.0090(12) 0.0085(13)
C009 0.0581(18) 0.0395(15) 0.0384(14) 0.0061(12) 0.0091(13) 0.0078(14)
C00A 0.0564(17) 0.0435(16) 0.0321(13) 0.0030(12) 0.0088(12) 0.0100(14)
C00B 0.0364(15) 0.067(2) 0.0489(16) -0.0161(15) 0.0103(12) -0.0005(14)
C00C 0.0549(18) 0.0501(18) 0.0470(16) -0.0017(14) 0.0119(14) -0.0070(15)
C00D 0.0458(17) 0.0502(18) 0.071(2) -0.0120(16) 0.0111(15) -0.0063(15)
C00E 0.0384(16) 0.086(3) 0.063(2) -0.019(2) 0.0221(15) -0.0140(18)
C00F 0.072(2) 0.060(2) 0.0549(19) 0.0026(16) 0.0104(17) 0.0255(18)
C00G 0.077(2) 0.062(2) 0.0407(16) -0.0063(15) 0.0131(16) 0.0148(19)
C00H 0.059(2) 0.075(3) 0.0579(19) -0.0045(18) 0.0250(16) -0.0222(19)
C00I 0.071(2) 0.055(2) 0.061(2) 0.0104(17) 0.0146(18) -0.0054(18)
C00J 0.0367(16) 0.090(3) 0.073(2) -0.022(2) 0.0097(16) 0.0169(18)
C00K 0.079(3) 0.105(3) 0.0462(18) 0.006(2) 0.0291(18) 0.022(3)
C00L 0.073(3) 0.093(3) 0.063(2) 0.016(2) 0.0272(19) -0.006(2)
C00M 0.065(2) 0.081(3) 0.075(3) -0.002(2) 0.007(2) 0.041(2)

loop_
_atom_type_symbol
_atom_type_description
_atom_type_scat_dispersion_real
_atom_type_scat_dispersion_imag
_atom_type_scat_source
C C 0.0181 0.0091 'International Tables Vol C Tables 4.2.6.8 and 6.1.1.4'
H H 0.0000 0.0000 'International Tables Vol C Tables 4.2.6.8 and 6.1.1.4'
O O 0.0492 0.0322 'International Tables Vol C Tables 4.2.6.8 and 6.1.1.4'
S S 0.3331 0.5567 'International Tables Vol C Tables 4.2.6.8 and 6.1.1.4'

loop_
_geom_angle_atom_site_label_1
_geom_angle_atom_site_label_2
_geom_angle_atom_site_label_3
_geom_angle
O003 S001 C004 106.28(14)
O003 S001 C00D 105.13(17)
C00D S001 C004 96.52(14)
C00A S002 C007 91.04(15)
C005 C004 S001 123.3(2)
C00C C004 S001 114.6(2)
C00C C004 C005 121.9(3)
C008 C005 C004 126.2(3)
C008 C005 C00B 118.1(3)
C00B C005 C004 115.7(3)
C007 C006 H006 124.7
C007 C006 C009 110.6(3)
C009 C006 H006 124.7
C006 C007 S002 113.4(2)
C006 C007 C008 128.5(3)
C008 C007 S002 117.7(2)
C005 C008 C007 124.0(3)
C00F C008 C005 119.4(3)
C00F C008 C007 116.4(3)
C00A C009 C006 113.1(3)
C00A C009 C00I 119.2(3)
C00I C009 C006 127.7(3)
C009 C00A S002 111.8(2)
C00G C00A S002 126.9(3)
C00G C00A C009 121.3(3)
C00E C00B C005 120.6(3)
C00E C00B C00J 120.4(3)
C00J C00B C005 119.0(3)
C004 C00C H00C 119.9
C004 C00C C00H 120.2(3)
C00H C00C H00C 119.9
S001 C00D H00A 109.5
S001 C00D H00B 109.5
S001 C00D H00D 109.5
H00A C00D H00B 109.5
H00A C00D H00D 109.5
H00B C00D H00D 109.5
C00B C00E H00E 119.5
C00H C00E C00B 121.1(3)
C00H C00E H00E 119.5
C008 C00F H00F 119.1
C008 C00F C00M 121.7(4)
C00M C00F H00F 119.1
C00A C00G H00G 121.1
C00K C00G C00A 117.9(4)
C00K C00G H00G 121.1
C00C C00H H00H 120.0
C00E C00H C00C 120.0(3)
C00E C00H H00H 120.0
C009 C00I H00I 120.4
C00L C00I C009 119.3(4)
C00L C00I H00I 120.4
C00B C00J H00J 119.2
C00M C00J C00B 121.7(3)
C00M C00J H00J 119.2
C00G C00K H00K 119.2
C00G C00K C00L 121.6(4)
C00L C00K H00K 119.2
C00I C00L C00K 120.8(4)
C00I C00L H00L 119.6
C00K C00L H00L 119.6
C00F C00M H00M 120.2
C00J C00M C00F 119.7(4)
C00J C00M H00M 120.2

loop_
_geom_bond_atom_site_label_1
_geom_bond_atom_site_label_2
_geom_bond_distance
S001 O003 1.485(2)
S001 C004 1.811(3)
S001 C00D 1.790(3)
S002 C007 1.748(3)
S002 C00A 1.736(3)
C004 C005 1.429(4)
C004 C00C 1.370(4)
C005 C008 1.424(4)
C005 C00B 1.428(4)
C006 H006 0.9300
C006 C007 1.384(5)
C006 C009 1.451(4)
C007 C008 1.481(4)
C008 C00F 1.385(5)
C009 C00A 1.397(4)
C009 C00I 1.397(5)
C00A C00G 1.394(4)
C00B C00E 1.408(5)
C00B C00J 1.416(5)
C00C H00C 0.9300
C00C C00H 1.403(5)
C00D H00A 0.9600
C00D H00B 0.9600
C00D H00D 0.9600
C00E H00E 0.9300
C00E C00H 1.350(6)
C00F H00F 0.9300
C00F C00M 1.392(6)
C00G H00G 0.9300
C00G C00K 1.375(6)
C00H H00H 0.9300
C00I H00I 0.9300
C00I C00L 1.373(6)
C00J H00J 0.9300
C00J C00M 1.348(7)
C00K H00K 0.9300
C00K C00L 1.380(7)
C00L H00L 0.9300
C00M H00M 0.9300
